data_7231891
loop_
_publ_author_name
'Manin, Alex N.'
'Drozd, Ksenia V.'
'Churakov, Andrei V.'
'Perlovich, German L.'

_publ_section_title
;
 Design of 4-aminobenzoic acid two-component molecular crystals:
 prediction and experiments
;
_journal_issue 13
_journal_name_full CrystEngComm
_journal_page_first 2119
_journal_paper_doi 10.1039/C8CE01857J
_journal_volume 21
_journal_year 2019
_chemical_formula_moiety 'C7 H7 N O2, C7 H7 N O2'
_chemical_formula_sum 'C14 H14 N2 O4'
_chemical_formula_weight 274.27
_space_group_IT_number 14
_space_group_name_Hall '-P 2ybc'
_space_group_name_H-M_alt 'P 1 21/c 1'
_symmetry_cell_setting monoclinic
_symmetry_space_group_name_Hall '-P 2ybc'
_symmetry_space_group_name_H-M 'P 1 21/c 1'
_atom_sites_solution_hydrogens difmap
_atom_sites_solution_primary direct
_atom_sites_solution_secondary difmap
_audit_creation_method SHELXL-97
_audit_update_record
;
2018-10-29 deposited with the CCDC.
2018-11-27 downloaded from the CCDC.
;
_cell_angle_alpha 90.00
_cell_angle_beta 90.305(2)
_cell_angle_gamma 90.00
_cell_formula_units_Z 4
_cell_length_a 3.9358(5)
_cell_length_b 15.944(2)
_cell_length_c 20.680(3)
_cell_measurement_reflns_used 4210
_cell_measurement_temperature 150(2)
_cell_measurement_theta_max 30.526
_cell_measurement_theta_min 2.555
_cell_volume 1297.7(3)
_computing_cell_refinement 'SAINT (Bruker, 2008)'
_computing_data_collection '<i>APEX2</i> (Bruker, 2008)'
_computing_data_reduction 'SAINT (Bruker, 2008)'
_computing_molecular_graphics 'SHELXTL (Sheldrick, 2008)'
_computing_publication_material 'SHELXTL (Sheldrick, 2008)'
_computing_structure_refinement 'SHELXTL (Sheldrick, 2008)'
_computing_structure_solution 'SHELXTL (Sheldrick, 2008)'
_diffrn_ambient_temperature 150(2)
_diffrn_measured_fraction_theta_full 0.999
_diffrn_measured_fraction_theta_max 0.999
_diffrn_measurement_device_type 'Bruker SMART APEX II'
_diffrn_measurement_method \w
_diffrn_radiation_monochromator graphite
_diffrn_radiation_source 'fine-focus sealed tube'
_diffrn_radiation_type MoK\a
_diffrn_radiation_wavelength 0.71073
_diffrn_reflns_av_R_equivalents 0.0274
_diffrn_reflns_av_sigmaI/netI 0.0236
_diffrn_reflns_limit_h_max 4
_diffrn_reflns_limit_h_min -5
_diffrn_reflns_limit_k_max 20
_diffrn_reflns_limit_k_min -19
_diffrn_reflns_limit_l_max 26
_diffrn_reflns_limit_l_min -26
_diffrn_reflns_number 11187
_diffrn_reflns_theta_full 27.00
_diffrn_reflns_theta_max 27.00
_diffrn_reflns_theta_min 0.98
_diffrn_standards_decay_% 0
_exptl_absorpt_coefficient_mu 0.104
_exptl_absorpt_correction_T_max 0.9948
_exptl_absorpt_correction_T_min 0.9574
_exptl_absorpt_correction_type multi-scan
_exptl_absorpt_process_details 'SADABS (Bruker, 2008)'
_exptl_crystal_colour colourless
_exptl_crystal_density_diffrn 1.404
_exptl_crystal_density_method 'not measured'
_exptl_crystal_description needle
_exptl_crystal_F_000 576
_exptl_crystal_size_max 0.42
_exptl_crystal_size_mid 0.05
_exptl_crystal_size_min 0.05
_refine_diff_density_max 0.294
_refine_diff_density_min -0.201
_refine_diff_density_rms 0.037
_refine_ls_extinction_method none
_refine_ls_goodness_of_fit_ref 1.033
_refine_ls_hydrogen_treatment refall
_refine_ls_matrix_type full
_refine_ls_number_parameters 238
_refine_ls_number_reflns 2812
_refine_ls_number_restraints 0
_refine_ls_restrained_S_all 1.033
_refine_ls_R_factor_all 0.0432
_refine_ls_R_factor_gt 0.0342
_refine_ls_shift/su_max 0.000
_refine_ls_shift/su_mean 0.000
_refine_ls_structure_factor_coef Fsqd
_refine_ls_weighting_details 'calc w=1/[\s^2^(Fo^2^)+(0.0430P)^2^+0.3636P] where P=(Fo^2^+2Fc^2^)/3'
_refine_ls_weighting_scheme calc
_refine_ls_wR_factor_gt 0.0843
_refine_ls_wR_factor_ref 0.0894
_reflns_number_gt 2395
_reflns_number_total 2812
_reflns_threshold_expression I>2\s(I)
_cod_data_source_file c8ce01857j2.cif
_cod_data_source_block z_CCDC1
_cod_depositor_comments 'Adding full bibliography for 7231888--7231892.cif.'
_cod_original_sg_symbol_H-M 'P 21/c'
_cod_database_code 7231891

loop_
_symmetry_equiv_pos_as_xyz
'x, y, z'
'-x, y+1/2, -z+1/2'
'-x, -y, -z'
'x, -y-1/2, z-1/2'

loop_
_atom_site_label
_atom_site_type_symbol
_atom_site_fract_x
_atom_site_fract_y
_atom_site_fract_z
_atom_site_U_iso_or_equiv
_atom_site_adp_type
_atom_site_occupancy
_atom_site_symmetry_multiplicity
_atom_site_calc_flag
N1 N 0.2965(3) 0.44238(7) 0.44532(6) 0.0280(3) Uani 1 1 d
H1 H 0.247(4) 0.4960(12) 0.4393(8) 0.043(5) Uiso 1 1 d
H2 H 0.237(4) 0.4177(11) 0.4812(9) 0.041(5) Uiso 1 1 d
O1 O 0.5411(3) 0.44126(5) 0.34725(4) 0.0283(2) Uani 1 1 d
O2 O 0.6349(3) 0.05191(6) 0.40299(5) 0.0316(2) Uani 1 1 d
H5 H 0.784(6) 0.0372(13) 0.3714(10) 0.062(6) Uiso 1 1 d
C1 C 0.4482(3) 0.40279(8) 0.39681(6) 0.0209(3) Uani 1 1 d
C2 C 0.5018(3) 0.31057(7) 0.40145(6) 0.0188(3) Uani 1 1 d
C3 C 0.3789(3) 0.26133(8) 0.45204(6) 0.0211(3) Uani 1 1 d
C4 C 0.4254(3) 0.17503(8) 0.45203(6) 0.0229(3) Uani 1 1 d
C5 C 0.5975(3) 0.13700(8) 0.40134(6) 0.0225(3) Uani 1 1 d
C6 C 0.7212(3) 0.18530(8) 0.35057(6) 0.0233(3) Uani 1 1 d
C7 C 0.6739(3) 0.27121(8) 0.35108(6) 0.0208(3) Uani 1 1 d
H3 H 0.257(4) 0.2870(9) 0.4863(7) 0.026(4) Uiso 1 1 d
H4 H 0.346(4) 0.1410(10) 0.4863(8) 0.031(4) Uiso 1 1 d
H6 H 0.849(4) 0.1586(9) 0.3147(7) 0.030(4) Uiso 1 1 d
H7 H 0.759(4) 0.3050(9) 0.3168(7) 0.024(4) Uiso 1 1 d
N2 N 1.0732(3) 0.98187(7) 0.31270(6) 0.0281(3) Uani 1 1 d
H21 H 1.059(4) 0.9931(11) 0.2708(9) 0.041(5) Uiso 1 1 d
H22 H 1.268(5) 1.0016(12) 0.3308(9) 0.046(5) Uiso 1 1 d
O11 O 0.9454(3) 0.60730(5) 0.42372(4) 0.0285(2) Uani 1 1 d
O12 O 0.7020(3) 0.59427(6) 0.32609(5) 0.0312(2) Uani 1 1 d
H12 H 0.651(5) 0.5411(13) 0.3398(9) 0.057(6) Uiso 1 1 d
C11 C 0.8584(3) 0.63776(8) 0.37170(6) 0.0217(3) Uani 1 1 d
C12 C 0.9172(3) 0.72690(7) 0.35479(6) 0.0192(3) Uani 1 1 d
C13 C 1.0934(3) 0.77843(8) 0.39817(6) 0.0208(3) Uani 1 1 d
C14 C 1.1458(3) 0.86225(8) 0.38430(6) 0.0226(3) Uani 1 1 d
C15 C 1.0257(3) 0.89570(8) 0.32610(6) 0.0206(3) Uani 1 1 d
C16 C 0.8445(3) 0.84512(8) 0.28314(6) 0.0214(3) Uani 1 1 d
C17 C 0.7923(3) 0.76126(8) 0.29737(6) 0.0204(3) Uani 1 1 d
H13 H 1.189(4) 0.7554(9) 0.4367(7) 0.023(4) Uiso 1 1 d
H14 H 1.272(4) 0.8973(9) 0.4138(7) 0.029(4) Uiso 1 1 d
H16 H 0.754(4) 0.8690(9) 0.2443(7) 0.024(4) Uiso 1 1 d
H17 H 0.665(4) 0.7262(9) 0.2680(7) 0.029(4) Uiso 1 1 d

loop_
_atom_site_aniso_label
_atom_site_aniso_U_11
_atom_site_aniso_U_22
_atom_site_aniso_U_33
_atom_site_aniso_U_23
_atom_site_aniso_U_13
_atom_site_aniso_U_12
N1 0.0455(7) 0.0176(6) 0.0211(6) 0.0005(5) 0.0041(5) 0.0058(5)
O1 0.0469(6) 0.0173(4) 0.0207(5) 0.0000(4) 0.0023(4) -0.0046(4)
O2 0.0385(6) 0.0171(5) 0.0391(6) 0.0001(4) 0.0046(5) 0.0025(4)
C1 0.0254(6) 0.0192(6) 0.0179(6) -0.0018(5) -0.0039(5) -0.0023(5)
C2 0.0193(6) 0.0178(6) 0.0191(6) -0.0011(4) -0.0040(5) -0.0006(4)
C3 0.0230(6) 0.0216(6) 0.0188(6) -0.0012(5) -0.0006(5) 0.0000(5)
C4 0.0250(6) 0.0215(6) 0.0222(6) 0.0043(5) -0.0019(5) -0.0025(5)
C5 0.0214(6) 0.0174(6) 0.0287(7) -0.0006(5) -0.0053(5) 0.0000(5)
C6 0.0239(6) 0.0231(6) 0.0228(6) -0.0033(5) -0.0001(5) 0.0019(5)
C7 0.0225(6) 0.0214(6) 0.0186(6) 0.0015(5) -0.0005(5) -0.0014(5)
N2 0.0346(7) 0.0190(6) 0.0307(7) 0.0032(5) 0.0038(5) -0.0009(5)
O11 0.0437(6) 0.0207(5) 0.0209(5) 0.0035(4) 0.0013(4) 0.0050(4)
O12 0.0501(6) 0.0182(5) 0.0252(5) 0.0023(4) -0.0043(4) -0.0079(4)
C11 0.0264(6) 0.0185(6) 0.0201(6) 0.0004(5) 0.0036(5) 0.0029(5)
C12 0.0206(6) 0.0186(6) 0.0186(6) 0.0003(5) 0.0039(5) 0.0024(4)
C13 0.0210(6) 0.0233(6) 0.0182(6) 0.0011(5) 0.0000(5) 0.0028(5)
C14 0.0223(6) 0.0224(6) 0.0230(6) -0.0032(5) 0.0000(5) -0.0014(5)
C15 0.0199(6) 0.0179(6) 0.0241(6) 0.0007(5) 0.0071(5) 0.0022(4)
C16 0.0239(6) 0.0226(6) 0.0177(6) 0.0027(5) 0.0023(5) 0.0044(5)
C17 0.0220(6) 0.0210(6) 0.0181(6) -0.0013(5) 0.0013(5) 0.0011(5)

loop_
_atom_type_symbol
_atom_type_description
_atom_type_scat_dispersion_real
_atom_type_scat_dispersion_imag
_atom_type_scat_source
C C 0.0033 0.0016 'International Tables Vol C Tables 4.2.6.8 and 6.1.1.4'
H H 0.0000 0.0000 'International Tables Vol C Tables 4.2.6.8 and 6.1.1.4'
N N 0.0061 0.0033 'International Tables Vol C Tables 4.2.6.8 and 6.1.1.4'
O O 0.0106 0.0060 'International Tables Vol C Tables 4.2.6.8 and 6.1.1.4'

loop_
_geom_angle_atom_site_label_1
_geom_angle_atom_site_label_2
_geom_angle_atom_site_label_3
_geom_angle
C1 N1 H1 116.9(11)
C1 N1 H2 123.4(11)
H1 N1 H2 119.6(16)
C5 O2 H5 107.9(13)
O1 C1 N1 121.32(12)
O1 C1 C2 119.69(11)
N1 C1 C2 118.97(11)
C7 C2 C3 118.56(11)
C7 C2 C1 117.75(11)
C3 C2 C1 123.65(11)
C4 C3 C2 120.73(12)
C4 C3 H3 119.6(9)
C2 C3 H3 119.7(9)
C3 C4 C5 119.81(12)
C3 C4 H4 121.6(9)
C5 C4 H4 118.6(9)
O2 C5 C4 117.87(11)
O2 C5 C6 122.05(12)
C4 C5 C6 120.08(11)
C7 C6 C5 119.65(12)
C7 C6 H6 119.9(9)
C5 C6 H6 120.4(9)
C6 C7 C2 121.17(11)
C6 C7 H7 120.4(9)
C2 C7 H7 118.4(9)
C15 N2 H21 112.4(11)
C15 N2 H22 111.6(12)
H21 N2 H22 112.5(17)
C11 O12 H12 111.5(12)
O11 C11 O12 123.03(11)
O11 C11 C12 122.90(11)
O12 C11 C12 114.07(11)
C17 C12 C13 119.14(11)
C17 C12 C11 121.52(11)
C13 C12 C11 119.32(11)
C14 C13 C12 120.60(11)
C14 C13 H13 119.2(9)
C12 C13 H13 120.2(9)
C13 C14 C15 119.84(12)
C13 C14 H14 120.5(9)
C15 C14 H14 119.7(9)
C16 C15 C14 119.89(11)
C16 C15 N2 120.33(11)
C14 C15 N2 119.69(12)
C17 C16 C15 119.95(11)
C17 C16 H16 120.5(9)
C15 C16 H16 119.5(9)
C16 C17 C12 120.55(12)
C16 C17 H17 120.2(9)
C12 C17 H17 119.3(9)

loop_
_geom_bond_atom_site_label_1
_geom_bond_atom_site_label_2
_geom_bond_distance
N1 C1 1.3295(17)
N1 H1 0.885(19)
N1 H2 0.874(19)
O1 C1 1.2506(15)
O2 C5 1.3651(15)
O2 H5 0.91(2)
C1 C2 1.4884(17)
C2 C7 1.3947(17)
C2 C3 1.3965(17)
C3 C4 1.3881(18)
C3 H3 0.951(15)
C4 C5 1.3905(18)
C4 H4 0.948(16)
C5 C6 1.3921(18)
C6 C7 1.3825(17)
C6 H6 0.993(16)
C7 H7 0.953(15)
N2 C15 1.4143(16)
N2 H21 0.886(18)
N2 H22 0.91(2)
O11 C11 1.2274(15)
O12 C11 1.3202(16)
O12 H12 0.92(2)
C11 C12 1.4821(17)
C12 C17 1.3948(17)
C12 C13 1.3980(17)
C13 C14 1.3825(18)
C13 H13 0.954(15)
C14 C15 1.3966(18)
C14 H14 0.964(16)
C15 C16 1.3935(18)
C16 C17 1.3846(17)
C16 H16 0.957(15)
C17 H17 0.964(16)

loop_
_geom_hbond_atom_site_label_D
_geom_hbond_atom_site_label_H
_geom_hbond_atom_site_label_A
_geom_hbond_distance_DH
_geom_hbond_distance_HA
_geom_hbond_distance_DA
_geom_hbond_angle_DHA
_geom_hbond_site_symmetry_A
O2 H5 N2 0.91(2) 1.89(2) 2.7828(16) 167.0(19) 1_545
N1 H1 O11 0.885(19) 2.158(19) 3.0030(15) 159.4(16) 1_455
N1 H2 O11 0.874(19) 2.133(19) 2.9827(15) 163.8(16) 3_666
O12 H12 O1 0.92(2) 1.66(2) 2.5588(13) 167.1(19) .
N2 H22 O2 0.91(2) 2.222(19) 3.0946(17) 161.2(16) 1_665

loop_
_geom_torsion_atom_site_label_1
_geom_torsion_atom_site_label_2
_geom_torsion_atom_site_label_3
_geom_torsion_atom_site_label_4
_geom_torsion
O1 C1 C2 C7 3.67(17)
N1 C1 C2 C7 -177.44(12)
O1 C1 C2 C3 -173.89(12)
N1 C1 C2 C3 5.00(18)
C7 C2 C3 C4 -0.34(18)
C1 C2 C3 C4 177.21(12)
C2 C3 C4 C5 0.32(19)
C3 C4 C5 O2 -179.45(12)
C3 C4 C5 C6 -0.37(19)
O2 C5 C6 C7 179.47(11)
C4 C5 C6 C7 0.43(19)
C5 C6 C7 C2 -0.45(19)
C3 C2 C7 C6 0.40(18)
C1 C2 C7 C6 -177.29(11)
O11 C11 C12 C17 -174.98(12)
O12 C11 C12 C17 4.53(17)
O11 C11 C12 C13 3.15(19)
O12 C11 C12 C13 -177.35(11)
C17 C12 C13 C14 -0.48(18)
C11 C12 C13 C14 -178.65(11)
C12 C13 C14 C15 -0.79(19)
C13 C14 C15 C16 1.96(18)
C13 C14 C15 N2 178.60(11)
C14 C15 C16 C17 -1.86(18)
N2 C15 C16 C17 -178.47(11)
C15 C16 C17 C12 0.57(18)
C13 C12 C17 C16 0.59(18)
C11 C12 C17 C16 178.72(11)
